data_4085491
loop_
_publ_author_name
'Hill, Michael S.'
'MacDougall, Dugald J.'
'Kociok-K\"ohn, Gabriele'
'Mahon, Mary F.'
'Weetman, Catherine'

_publ_section_title
;
 Kinetically Directed Reactivity of Magnesium Dihydropyridides with
 Organoisocyanates
;
_journal_issue 11
_journal_name_full Organometallics
_journal_page_first 2590
_journal_paper_doi 10.1021/om5012374
_journal_volume 34
_journal_year 2015
_chemical_formula_sum 'C51 H63 Mg N5 O'
_chemical_formula_weight 786.37
_chemical_name_systematic
; 
 ? 
;
_space_group_IT_number 2
_symmetry_cell_setting triclinic
_symmetry_space_group_name_Hall '-P 1'
_symmetry_space_group_name_H-M 'P -1'
_atom_sites_solution_hydrogens geom
_atom_sites_solution_primary direct
_atom_sites_solution_secondary difmap
_audit_creation_method SHELXL-97
_cell_angle_alpha 96.877(1)
_cell_angle_beta 93.202(1)
_cell_angle_gamma 92.212(1)
_cell_formula_units_Z 2
_cell_length_a 9.7610(1)
_cell_length_b 11.5270(2)
_cell_length_c 20.7970(4)
_cell_measurement_reflns_used 33713
_cell_measurement_temperature 150(2)
_cell_measurement_theta_max 27.485
_cell_measurement_theta_min 2.910
_cell_volume 2317.09(6)
_computing_cell_refinement 'HKL Scalepack (Otwinowski & Minor 1997)'
_computing_data_collection 'Collect (Bruker AXS BV 1997-2004)'
_computing_data_reduction 'Denzo & Scalepack (Otwinowski, Minor 1997)'
_computing_molecular_graphics 'ORTEX (P.McArdle 1995)'
_computing_publication_material 'SHELXL-97/2 (Sheldrick 1997)'
_computing_structure_refinement 'SHELXL-97/2 (Sheldrick 1997)'
_computing_structure_solution 'SHELXS-97 (Sheldrick 1990)'
_diffrn_ambient_temperature 150(2)
_diffrn_measured_fraction_theta_full 0.990
_diffrn_measured_fraction_theta_max 0.990
_diffrn_measurement_device_type '95mm CCD camera on \k-goniostat'
_diffrn_measurement_method CCD
_diffrn_radiation_monochromator 'horizonally mounted graphite crystal'
_diffrn_radiation_source 'fine-focus sealed tube'
_diffrn_radiation_type MoK\a
_diffrn_radiation_wavelength 0.71073
_diffrn_reflns_av_R_equivalents 0.0594
_diffrn_reflns_av_sigmaI/netI 0.0514
_diffrn_reflns_limit_h_max 12
_diffrn_reflns_limit_h_min -12
_diffrn_reflns_limit_k_max 14
_diffrn_reflns_limit_k_min -14
_diffrn_reflns_limit_l_max 27
_diffrn_reflns_limit_l_min -27
_diffrn_reflns_number 42714
_diffrn_reflns_theta_full 27.53
_diffrn_reflns_theta_max 27.53
_diffrn_reflns_theta_min 3.56
_exptl_absorpt_coefficient_mu 0.080
_exptl_absorpt_correction_T_max 0.990
_exptl_absorpt_correction_T_min 0.846
_exptl_absorpt_correction_type multi-scan
_exptl_absorpt_process_details
;
multi-scan from symmetry-related measurements 
 Sortav (Blessing 1995)
;
_exptl_crystal_colour colorless
_exptl_crystal_density_diffrn 1.127
_exptl_crystal_density_method 'not measured'
_exptl_crystal_description block
_exptl_crystal_F_000 848
_exptl_crystal_size_max 0.50
_exptl_crystal_size_mid 0.40
_exptl_crystal_size_min 0.15
_refine_diff_density_max 0.244
_refine_diff_density_min -0.236
_refine_diff_density_rms 0.040
_refine_ls_extinction_coef 0.0095(13)
_refine_ls_extinction_expression Fc^*^=kFc[1+0.001xFc^2^\l^3^/sin(2\q)]^-1/4^
_refine_ls_extinction_method SHELXL
_refine_ls_goodness_of_fit_ref 1.038
_refine_ls_hydrogen_treatment constr
_refine_ls_matrix_type full
_refine_ls_number_parameters 534
_refine_ls_number_reflns 10557
_refine_ls_number_restraints 0
_refine_ls_restrained_S_all 1.038
_refine_ls_R_factor_all 0.0830
_refine_ls_R_factor_gt 0.0519
_refine_ls_shift/su_max 0.000
_refine_ls_shift/su_mean 0.000
_refine_ls_structure_factor_coef Fsqd
_refine_ls_weighting_details 'calc w=1/[\s^2^(Fo^2^)+(0.0473P)^2^+0.9475P] where P=(Fo^2^+2Fc^2^)/3'
_refine_ls_weighting_scheme calc
_refine_ls_wR_factor_gt 0.1135
_refine_ls_wR_factor_ref 0.1292
_reflns_number_gt 7570
_reflns_number_total 10557
_reflns_threshold_expression >2sigma(I)
_cod_data_source_file om5012374_si_001.cif
_cod_data_source_block k13msh34_Cpd-14
_cod_depositor_comments
;
The following automatic conversions were performed:

'_symmetry_cell_setting' value 'Triclinic' changed to 'triclinic'
according to
/usr/data/users/saulius/crontab/automatic-downloads/rss-feeds/ACS/lib/dictionaries/cif_core.dic
dictionary named 'cif_core.dic' version 2.4.2 from 2011-04-26.

Automatic conversion script
Id: cif_fix_values 3008 2015-01-20 13:52:24Z robertas 

 Adding full bibliography for 4085488--4085492.cif.
;
_cod_original_sg_symbol_H-M P-1
_cod_database_code 4085491

loop_
_symmetry_equiv_pos_as_xyz
'x, y, z'
'-x, -y, -z'

loop_
_atom_site_label
_atom_site_type_symbol
_atom_site_fract_x
_atom_site_fract_y
_atom_site_fract_z
_atom_site_U_iso_or_equiv
_atom_site_adp_type
_atom_site_occupancy
_atom_site_symmetry_multiplicity
_atom_site_calc_flag
_atom_site_refinement_flags
Mg1 Mg 0.13560(5) 0.25651(5) 0.27684(3) 0.02384(14) Uani 1 1 d .
O1 O 0.31575(11) 0.24424(10) 0.25016(6) 0.0318(3) Uani 1 1 d .
N1 N 0.07581(13) 0.21492(11) 0.36372(6) 0.0248(3) Uani 1 1 d .
N2 N 0.05552(13) 0.41778(11) 0.28758(6) 0.0247(3) Uani 1 1 d .
N3 N 0.48611(14) 0.11187(13) 0.22555(7) 0.0319(3) Uani 1 1 d .
N4 N 0.41773(13) 0.23681(12) 0.15326(7) 0.0282(3) Uani 1 1 d .
N5 N 0.02092(14) 0.14565(12) 0.20314(7) 0.0287(3) Uani 1 1 d .
C1 C -0.0848(2) 0.22300(17) 0.45165(9) 0.0377(4) Uani 1 1 d .
H1A H -0.0368 0.1534 0.4613 0.057 Uiso 0.50 1 calc PR
H1B H -0.1829 0.2026 0.4426 0.057 Uiso 0.50 1 calc PR
H1C H -0.0722 0.2836 0.4890 0.057 Uiso 0.50 1 calc PR
H1D H -0.1578 0.2730 0.4674 0.057 Uiso 0.50 1 calc PR
H1E H -0.0117 0.2238 0.4860 0.057 Uiso 0.50 1 calc PR
H1F H -0.1224 0.1428 0.4396 0.057 Uiso 0.50 1 calc PR
C2 C -0.02661(16) 0.26845(14) 0.39292(8) 0.0272(3) Uani 1 1 d .
C3 C -0.08567(17) 0.36867(15) 0.37320(8) 0.0307(4) Uani 1 1 d .
H3 H -0.1685 0.3892 0.3927 0.037 Uiso 1 1 calc R
C4 C -0.04087(16) 0.44340(14) 0.32900(8) 0.0275(3) Uani 1 1 d .
C5 C -0.1069(2) 0.56082(16) 0.33344(10) 0.0398(4) Uani 1 1 d .
H5A H -0.0699 0.6069 0.3012 0.060 Uiso 0.50 1 calc PR
H5B H -0.0871 0.6028 0.3770 0.060 Uiso 0.50 1 calc PR
H5C H -0.2065 0.5486 0.3250 0.060 Uiso 0.50 1 calc PR
H5D H -0.1724 0.5653 0.3676 0.060 Uiso 0.50 1 calc PR
H5E H -0.1553 0.5694 0.2918 0.060 Uiso 0.50 1 calc PR
H5F H -0.0358 0.6237 0.3438 0.060 Uiso 0.50 1 calc PR
C6 C 0.09880(16) 0.50393(14) 0.24706(8) 0.0264(3) Uani 1 1 d .
C7 C 0.01729(17) 0.52520(15) 0.19247(8) 0.0297(4) Uani 1 1 d .
C8 C -0.11928(18) 0.45877(16) 0.17177(9) 0.0356(4) Uani 1 1 d .
H8 H -0.1420 0.4091 0.2064 0.043 Uiso 1 1 calc R
C9 C -0.1061(2) 0.3781(2) 0.10891(10) 0.0511(5) Uani 1 1 d .
H9A H -0.0863 0.4251 0.0740 0.077 Uiso 1 1 calc R
H9B H -0.1924 0.3320 0.0976 0.077 Uiso 1 1 calc R
H9C H -0.0313 0.3254 0.1148 0.077 Uiso 1 1 calc R
C10 C -0.2370(2) 0.5411(2) 0.16374(12) 0.0551(6) Uani 1 1 d .
H10A H -0.2442 0.5925 0.2044 0.083 Uiso 1 1 calc R
H10B H -0.3234 0.4949 0.1529 0.083 Uiso 1 1 calc R
H10C H -0.2187 0.5885 0.1288 0.083 Uiso 1 1 calc R
C11 C 0.0655(2) 0.60827(16) 0.15438(9) 0.0380(4) Uani 1 1 d .
H11 H 0.0104 0.6246 0.1177 0.046 Uiso 1 1 calc R
C12 C 0.1907(2) 0.66677(17) 0.16890(10) 0.0431(5) Uani 1 1 d .
H12 H 0.2209 0.7238 0.1428 0.052 Uiso 1 1 calc R
C13 C 0.2726(2) 0.64249(16) 0.22157(10) 0.0394(4) Uani 1 1 d .
H13 H 0.3600 0.6821 0.2307 0.047 Uiso 1 1 calc R
C14 C 0.22960(17) 0.56112(14) 0.26154(9) 0.0305(4) Uani 1 1 d .
C15 C 0.32090(18) 0.53626(16) 0.31955(9) 0.0351(4) Uani 1 1 d .
H15 H 0.2999 0.4533 0.3265 0.042 Uiso 1 1 calc R
C16 C 0.2876(2) 0.6126(2) 0.38088(11) 0.0567(6) Uani 1 1 d .
H16A H 0.3080 0.6949 0.3760 0.085 Uiso 1 1 calc R
H16B H 0.3434 0.5909 0.4179 0.085 Uiso 1 1 calc R
H16C H 0.1900 0.6011 0.3883 0.085 Uiso 1 1 calc R
C17 C 0.4748(2) 0.5474(2) 0.30876(12) 0.0573(6) Uani 1 1 d .
H17A H 0.5012 0.6294 0.3058 0.086 Uiso 1 1 calc R
H17B H 0.4940 0.4995 0.2684 0.086 Uiso 1 1 calc R
H17C H 0.5275 0.5206 0.3452 0.086 Uiso 1 1 calc R
C18 C 0.14818(16) 0.12994(15) 0.39644(8) 0.0280(4) Uani 1 1 d .
C19 C 0.10639(17) 0.01040(15) 0.38664(8) 0.0309(4) Uani 1 1 d .
C20 C -0.01982(19) -0.03677(15) 0.34430(9) 0.0348(4) Uani 1 1 d .
H20 H -0.0686 0.0313 0.3300 0.042 Uiso 1 1 calc R
C21 C 0.0194(2) -0.11407(18) 0.28360(10) 0.0491(5) Uani 1 1 d .
H21A H 0.0817 -0.0694 0.2594 0.074 Uiso 1 1 calc R
H21B H -0.0636 -0.1397 0.2561 0.074 Uiso 1 1 calc R
H21C H 0.0653 -0.1826 0.2964 0.074 Uiso 1 1 calc R
C22 C -0.1193(2) -0.10539(17) 0.38212(11) 0.0463(5) Uani 1 1 d .
H22A H -0.0751 -0.1746 0.3950 0.070 Uiso 1 1 calc R
H22B H -0.2026 -0.1298 0.3545 0.070 Uiso 1 1 calc R
H22C H -0.1438 -0.0554 0.4209 0.070 Uiso 1 1 calc R
C23 C 0.1842(2) -0.06794(18) 0.41780(10) 0.0419(5) Uani 1 1 d .
H23 H 0.1574 -0.1488 0.4115 0.050 Uiso 1 1 calc R
C24 C 0.2987(2) -0.0305(2) 0.45741(11) 0.0500(5) Uani 1 1 d .
H24 H 0.3500 -0.0851 0.4784 0.060 Uiso 1 1 calc R
C25 C 0.3390(2) 0.0866(2) 0.46659(10) 0.0471(5) Uani 1 1 d .
H25 H 0.4181 0.1117 0.4941 0.057 Uiso 1 1 calc R
C26 C 0.26635(18) 0.16898(17) 0.43644(9) 0.0353(4) Uani 1 1 d .
C27 C 0.31234(19) 0.29748(19) 0.44823(10) 0.0432(5) Uani 1 1 d .
H27 H 0.2583 0.3380 0.4160 0.052 Uiso 1 1 calc R
C28 C 0.2792(4) 0.3528(3) 0.51486(15) 0.0915(11) Uani 1 1 d .
H28A H 0.1807 0.3414 0.5202 0.137 Uiso 1 1 calc R
H28B H 0.3041 0.4367 0.5195 0.137 Uiso 1 1 calc R
H28C H 0.3314 0.3161 0.5480 0.137 Uiso 1 1 calc R
C29 C 0.4629(2) 0.3199(2) 0.43720(15) 0.0704(8) Uani 1 1 d .
H29A H 0.5197 0.2811 0.4678 0.106 Uiso 1 1 calc R
H29B H 0.4852 0.4042 0.4440 0.106 Uiso 1 1 calc R
H29C H 0.4810 0.2888 0.3927 0.106 Uiso 1 1 calc R
C30 C 0.40704(16) 0.19438(14) 0.21424(8) 0.0263(3) Uani 1 1 d .
C31 C 0.47259(18) 0.06151(16) 0.28647(9) 0.0351(4) Uani 1 1 d .
H31 H 0.3992 0.1013 0.3112 0.042 Uiso 1 1 calc R
C32 C 0.4337(3) -0.0677(2) 0.27093(12) 0.0608(6) Uani 1 1 d .
H32A H 0.3464 -0.0779 0.2448 0.091 Uiso 1 1 calc R
H32B H 0.4239 -0.1022 0.3114 0.091 Uiso 1 1 calc R
H32C H 0.5055 -0.1068 0.2466 0.091 Uiso 1 1 calc R
C33 C 0.6080(2) 0.0798(2) 0.32635(10) 0.0515(5) Uani 1 1 d .
H33A H 0.6792 0.0381 0.3029 0.077 Uiso 1 1 calc R
H33B H 0.5985 0.0497 0.3681 0.077 Uiso 1 1 calc R
H33C H 0.6340 0.1635 0.3339 0.077 Uiso 1 1 calc R
C34 C 0.52277(17) 0.18778(16) 0.11167(8) 0.0314(4) Uani 1 1 d .
H34A H 0.5175 0.1015 0.1099 0.038 Uiso 1 1 calc R
H34B H 0.6147 0.2163 0.1311 0.038 Uiso 1 1 calc R
C35 C 0.50683(16) 0.22006(15) 0.04363(9) 0.0297(4) Uani 1 1 d .
C36 C 0.56082(18) 0.15151(16) -0.00735(9) 0.0348(4) Uani 1 1 d .
H36 H 0.6021 0.0807 0.0002 0.042 Uiso 1 1 calc R
C37 C 0.55534(18) 0.18512(18) -0.06966(9) 0.0388(4) Uani 1 1 d .
H37 H 0.5917 0.1372 -0.1044 0.047 Uiso 1 1 calc R
C38 C 0.49651(18) 0.28889(17) -0.08031(9) 0.0381(4) Uani 1 1 d .
H38 H 0.4943 0.3132 -0.1224 0.046 Uiso 1 1 calc R
C39 C 0.44112(18) 0.35715(16) -0.03025(9) 0.0346(4) Uani 1 1 d .
H39 H 0.4002 0.4279 -0.0383 0.042 Uiso 1 1 calc R
C40 C 0.44411(16) 0.32400(15) 0.03244(9) 0.0300(4) Uani 1 1 d .
C41 C 0.38041(18) 0.38878(15) 0.08583(9) 0.0336(4) Uani 1 1 d .
H41 H 0.3481 0.4643 0.0814 0.040 Uiso 1 1 calc R
C42 C 0.36650(17) 0.34310(15) 0.14170(9) 0.0311(4) Uani 1 1 d .
H42 H 0.3192 0.3858 0.1749 0.037 Uiso 1 1 calc R
C43 C 0.08678(17) 0.08533(15) 0.15734(8) 0.0290(4) Uani 1 1 d .
H43 H 0.1822 0.1029 0.1552 0.035 Uiso 1 1 calc R
C44 C 0.02418(16) -0.00312(15) 0.11166(8) 0.0289(4) Uani 1 1 d .
C45 C 0.10002(19) -0.06715(17) 0.06471(9) 0.0373(4) Uani 1 1 d .
H45 H 0.1954 -0.0492 0.0628 0.045 Uiso 1 1 calc R
C46 C 0.0371(2) -0.15412(19) 0.02225(10) 0.0452(5) Uani 1 1 d .
H46 H 0.0888 -0.1976 -0.0088 0.054 Uiso 1 1 calc R
C47 C -0.1046(2) -0.17997(19) 0.02425(10) 0.0480(5) Uani 1 1 d .
H47 H -0.1479 -0.2404 -0.0060 0.058 Uiso 1 1 calc R
C48 C -0.18076(19) -0.11988(17) 0.06875(10) 0.0410(4) Uani 1 1 d .
H48 H -0.2763 -0.1387 0.0692 0.049 Uiso 1 1 calc R
C49 C -0.11861(17) -0.02962(15) 0.11440(8) 0.0303(4) Uani 1 1 d .
C50 C -0.18779(17) 0.03676(16) 0.16313(9) 0.0326(4) Uani 1 1 d .
H50 H -0.2835 0.0226 0.1666 0.039 Uiso 1 1 calc R
C51 C -0.11753(17) 0.12071(15) 0.20500(9) 0.0310(4) Uani 1 1 d .
H51 H -0.1665 0.1643 0.2371 0.037 Uiso 1 1 calc R

loop_
_atom_site_aniso_label
_atom_site_aniso_U_11
_atom_site_aniso_U_22
_atom_site_aniso_U_33
_atom_site_aniso_U_23
_atom_site_aniso_U_13
_atom_site_aniso_U_12
Mg1 0.0264(3) 0.0242(3) 0.0218(3) 0.0037(2) 0.0063(2) 0.0029(2)
O1 0.0282(6) 0.0355(7) 0.0325(7) 0.0028(5) 0.0095(5) 0.0040(5)
N1 0.0268(7) 0.0249(7) 0.0231(7) 0.0039(5) 0.0040(5) 0.0011(5)
N2 0.0266(7) 0.0243(7) 0.0239(7) 0.0045(5) 0.0055(5) 0.0013(5)
N3 0.0299(7) 0.0376(8) 0.0308(8) 0.0098(6) 0.0093(6) 0.0055(6)
N4 0.0262(7) 0.0297(7) 0.0300(8) 0.0056(6) 0.0072(6) 0.0047(6)
N5 0.0290(7) 0.0301(7) 0.0279(8) 0.0050(6) 0.0050(6) 0.0026(6)
C1 0.0424(10) 0.0409(10) 0.0339(10) 0.0121(8) 0.0168(8) 0.0098(8)
C2 0.0275(8) 0.0295(9) 0.0249(8) 0.0029(7) 0.0062(6) -0.0004(6)
C3 0.0276(8) 0.0327(9) 0.0340(9) 0.0067(7) 0.0119(7) 0.0054(7)
C4 0.0289(8) 0.0262(8) 0.0276(9) 0.0017(7) 0.0051(7) 0.0036(6)
C5 0.0475(11) 0.0318(10) 0.0438(11) 0.0092(8) 0.0197(9) 0.0118(8)
C6 0.0303(8) 0.0223(8) 0.0276(9) 0.0035(6) 0.0094(7) 0.0030(6)
C7 0.0332(9) 0.0275(9) 0.0297(9) 0.0052(7) 0.0082(7) 0.0028(7)
C8 0.0349(9) 0.0407(10) 0.0329(10) 0.0127(8) 0.0007(7) 0.0000(8)
C9 0.0600(13) 0.0548(13) 0.0367(11) 0.0037(10) -0.0003(10) -0.0106(10)
C10 0.0397(11) 0.0663(15) 0.0620(15) 0.0206(12) -0.0032(10) 0.0062(10)
C11 0.0449(10) 0.0384(10) 0.0342(10) 0.0155(8) 0.0089(8) 0.0051(8)
C12 0.0470(11) 0.0352(10) 0.0511(12) 0.0170(9) 0.0161(9) -0.0019(8)
C13 0.0369(10) 0.0313(9) 0.0509(12) 0.0071(8) 0.0111(8) -0.0053(7)
C14 0.0323(9) 0.0246(8) 0.0348(10) 0.0010(7) 0.0084(7) 0.0008(7)
C15 0.0316(9) 0.0328(9) 0.0395(10) 0.0006(8) 0.0011(7) -0.0033(7)
C16 0.0611(14) 0.0604(14) 0.0447(13) -0.0091(11) -0.0046(10) 0.0105(11)
C17 0.0341(11) 0.0751(16) 0.0616(15) 0.0084(12) -0.0005(10) -0.0048(10)
C18 0.0287(8) 0.0358(9) 0.0214(8) 0.0073(7) 0.0080(6) 0.0059(7)
C19 0.0320(9) 0.0335(9) 0.0304(9) 0.0109(7) 0.0098(7) 0.0076(7)
C20 0.0411(10) 0.0259(9) 0.0390(10) 0.0094(8) 0.0032(8) 0.0036(7)
C21 0.0708(15) 0.0356(11) 0.0416(12) 0.0067(9) 0.0034(10) 0.0065(10)
C22 0.0473(11) 0.0355(11) 0.0586(14) 0.0150(9) 0.0075(10) -0.0029(9)
C23 0.0404(10) 0.0433(11) 0.0476(12) 0.0205(9) 0.0131(9) 0.0135(8)
C24 0.0377(11) 0.0654(15) 0.0546(13) 0.0329(11) 0.0070(9) 0.0170(10)
C25 0.0309(10) 0.0751(15) 0.0383(11) 0.0206(10) -0.0025(8) 0.0051(9)
C26 0.0306(9) 0.0486(11) 0.0275(9) 0.0067(8) 0.0047(7) 0.0009(8)
C27 0.0362(10) 0.0547(12) 0.0361(11) -0.0003(9) -0.0019(8) -0.0056(9)
C28 0.107(2) 0.086(2) 0.073(2) -0.0273(16) 0.0434(18) -0.0328(18)
C29 0.0492(13) 0.0703(17) 0.088(2) -0.0054(15) 0.0174(13) -0.0150(12)
C30 0.0227(8) 0.0279(8) 0.0282(9) 0.0019(7) 0.0045(6) -0.0017(6)
C31 0.0352(9) 0.0399(10) 0.0337(10) 0.0122(8) 0.0122(7) 0.0073(7)
C32 0.0851(17) 0.0491(13) 0.0513(14) 0.0182(11) 0.0154(12) -0.0114(12)
C33 0.0445(12) 0.0746(15) 0.0388(12) 0.0188(11) 0.0052(9) 0.0046(10)
C34 0.0286(8) 0.0357(9) 0.0327(9) 0.0092(7) 0.0097(7) 0.0085(7)
C35 0.0230(8) 0.0332(9) 0.0343(9) 0.0086(7) 0.0063(7) -0.0013(7)
C36 0.0307(9) 0.0392(10) 0.0372(10) 0.0104(8) 0.0108(7) 0.0055(7)
C37 0.0343(9) 0.0492(11) 0.0347(10) 0.0080(9) 0.0124(8) 0.0019(8)
C38 0.0357(10) 0.0471(11) 0.0337(10) 0.0146(8) 0.0047(8) -0.0038(8)
C39 0.0326(9) 0.0340(9) 0.0388(10) 0.0127(8) 0.0001(7) -0.0019(7)
C40 0.0247(8) 0.0313(9) 0.0343(9) 0.0074(7) 0.0008(7) -0.0038(7)
C41 0.0358(9) 0.0267(9) 0.0387(10) 0.0064(7) 0.0021(7) 0.0021(7)
C42 0.0298(9) 0.0275(9) 0.0358(10) 0.0013(7) 0.0054(7) 0.0027(7)
C43 0.0254(8) 0.0350(9) 0.0263(9) 0.0020(7) 0.0046(6) -0.0002(7)
C44 0.0266(8) 0.0336(9) 0.0266(9) 0.0042(7) 0.0011(6) 0.0000(7)
C45 0.0314(9) 0.0465(11) 0.0322(10) -0.0032(8) 0.0039(7) 0.0022(8)
C46 0.0488(11) 0.0476(12) 0.0361(11) -0.0087(9) 0.0043(9) 0.0025(9)
C47 0.0530(12) 0.0432(12) 0.0427(12) -0.0083(9) -0.0065(9) -0.0093(9)
C48 0.0337(10) 0.0456(11) 0.0419(11) 0.0057(9) -0.0046(8) -0.0099(8)
C49 0.0271(8) 0.0339(9) 0.0305(9) 0.0082(7) -0.0015(7) -0.0014(7)
C50 0.0234(8) 0.0410(10) 0.0360(10) 0.0138(8) 0.0044(7) 0.0021(7)
C51 0.0285(8) 0.0354(9) 0.0314(9) 0.0085(7) 0.0082(7) 0.0075(7)

loop_
_atom_type_symbol
_atom_type_description
_atom_type_scat_dispersion_real
_atom_type_scat_dispersion_imag
_atom_type_scat_source
C C 0.0033 0.0016 'International Tables Vol C Tables 4.2.6.8 and 6.1.1.4'
H H 0.0000 0.0000 'International Tables Vol C Tables 4.2.6.8 and 6.1.1.4'
Mg Mg 0.0486 0.0363 'International Tables Vol C Tables 4.2.6.8 and 6.1.1.4'
N N 0.0061 0.0033 'International Tables Vol C Tables 4.2.6.8 and 6.1.1.4'
O O 0.0106 0.0060 'International Tables Vol C Tables 4.2.6.8 and 6.1.1.4'

loop_
_geom_angle_atom_site_label_1
_geom_angle_atom_site_label_2
_geom_angle_atom_site_label_3
_geom_angle
O1 Mg1 N1 123.84(6)
O1 Mg1 N2 118.24(6)
N1 Mg1 N2 94.25(6)
O1 Mg1 N5 102.39(6)
N1 Mg1 N5 107.62(6)
N2 Mg1 N5 110.10(6)
C30 O1 Mg1 151.91(11)
C2 N1 C18 118.51(13)
C2 N1 Mg1 121.16(11)
C18 N1 Mg1 120.28(10)
C4 N2 C6 119.22(13)
C4 N2 Mg1 121.23(11)
C6 N2 Mg1 119.47(10)
C30 N3 C31 117.51(14)
C42 N4 C30 121.36(13)
C42 N4 C34 118.17(14)
C30 N4 C34 117.25(13)
C43 N5 C51 117.45(15)
C43 N5 Mg1 118.96(11)
C51 N5 Mg1 123.00(11)
C2 C1 H1A 109.5
C2 C1 H1B 109.5
H1A C1 H1B 109.5
C2 C1 H1C 109.5
H1A C1 H1C 109.5
H1B C1 H1C 109.5
C2 C1 H1D 109.5
H1A C1 H1D 141.1
H1B C1 H1D 56.3
H1C C1 H1D 56.3
C2 C1 H1E 109.5
H1A C1 H1E 56.3
H1B C1 H1E 141.1
H1C C1 H1E 56.3
H1D C1 H1E 109.5
C2 C1 H1F 109.5
H1A C1 H1F 56.3
H1B C1 H1F 56.3
H1C C1 H1F 141.1
H1D C1 H1F 109.5
H1E C1 H1F 109.5
N1 C2 C3 123.81(15)
N1 C2 C1 120.17(15)
C3 C2 C1 116.01(14)
C2 C3 C4 129.91(15)
C2 C3 H3 115.0
C4 C3 H3 115.0
N2 C4 C3 124.06(15)
N2 C4 C5 120.93(15)
C3 C4 C5 114.96(14)
C4 C5 H5A 109.5
C4 C5 H5B 109.5
H5A C5 H5B 109.5
C4 C5 H5C 109.5
H5A C5 H5C 109.5
H5B C5 H5C 109.5
C4 C5 H5D 109.5
H5A C5 H5D 141.1
H5B C5 H5D 56.3
H5C C5 H5D 56.3
C4 C5 H5E 109.5
H5A C5 H5E 56.3
H5B C5 H5E 141.1
H5C C5 H5E 56.3
H5D C5 H5E 109.5
C4 C5 H5F 109.5
H5A C5 H5F 56.3
H5B C5 H5F 56.3
H5C C5 H5F 141.1
H5D C5 H5F 109.5
H5E C5 H5F 109.5
C7 C6 C14 120.74(15)
C7 C6 N2 120.95(14)
C14 C6 N2 118.19(15)
C11 C7 C6 118.45(16)
C11 C7 C8 118.79(16)
C6 C7 C8 122.73(15)
C7 C8 C9 110.05(15)
C7 C8 C10 112.26(16)
C9 C8 C10 110.27(17)
C7 C8 H8 108.0
C9 C8 H8 108.0
C10 C8 H8 108.0
C8 C9 H9A 109.5
C8 C9 H9B 109.5
H9A C9 H9B 109.5
C8 C9 H9C 109.5
H9A C9 H9C 109.5
H9B C9 H9C 109.5
C8 C10 H10A 109.5
C8 C10 H10B 109.5
H10A C10 H10B 109.5
C8 C10 H10C 109.5
H10A C10 H10C 109.5
H10B C10 H10C 109.5
C12 C11 C7 121.37(18)
C12 C11 H11 119.3
C7 C11 H11 119.3
C11 C12 C13 119.86(17)
C11 C12 H12 120.1
C13 C12 H12 120.1
C12 C13 C14 121.32(17)
C12 C13 H13 119.3
C14 C13 H13 119.3
C13 C14 C6 118.19(17)
C13 C14 C15 120.50(16)
C6 C14 C15 121.30(15)
C16 C15 C14 111.29(16)
C16 C15 C17 110.54(17)
C14 C15 C17 113.40(16)
C16 C15 H15 107.1
C14 C15 H15 107.1
C17 C15 H15 107.1
C15 C16 H16A 109.5
C15 C16 H16B 109.5
H16A C16 H16B 109.5
C15 C16 H16C 109.5
H16A C16 H16C 109.5
H16B C16 H16C 109.5
C15 C17 H17A 109.5
C15 C17 H17B 109.5
H17A C17 H17B 109.5
C15 C17 H17C 109.5
H17A C17 H17C 109.5
H17B C17 H17C 109.5
C19 C18 C26 120.59(16)
C19 C18 N1 121.32(15)
C26 C18 N1 118.03(15)
C23 C19 C18 118.42(17)
C23 C19 C20 118.58(16)
C18 C19 C20 123.00(15)
C19 C20 C21 111.35(16)
C19 C20 C22 111.39(16)
C21 C20 C22 109.95(16)
C19 C20 H20 108.0
C21 C20 H20 108.0
C22 C20 H20 108.0
C20 C21 H21A 109.5
C20 C21 H21B 109.5
H21A C21 H21B 109.5
C20 C21 H21C 109.5
H21A C21 H21C 109.5
H21B C21 H21C 109.5
C20 C22 H22A 109.5
C20 C22 H22B 109.5
H22A C22 H22B 109.5
C20 C22 H22C 109.5
H22A C22 H22C 109.5
H22B C22 H22C 109.5
C24 C23 C19 121.38(19)
C24 C23 H23 119.3
C19 C23 H23 119.3
C23 C24 C25 119.78(18)
C23 C24 H24 120.1
C25 C24 H24 120.1
C24 C25 C26 121.59(19)
C24 C25 H25 119.2
C26 C25 H25 119.2
C25 C26 C18 118.23(18)
C25 C26 C27 120.30(18)
C18 C26 C27 121.45(17)
C28 C27 C29 110.5(2)
C28 C27 C26 111.77(19)
C29 C27 C26 113.44(18)
C28 C27 H27 106.9
C29 C27 H27 106.9
C26 C27 H27 106.9
C27 C28 H28A 109.5
C27 C28 H28B 109.5
H28A C28 H28B 109.5
C27 C28 H28C 109.5
H28A C28 H28C 109.5
H28B C28 H28C 109.5
C27 C29 H29A 109.5
C27 C29 H29B 109.5
H29A C29 H29B 109.5
C27 C29 H29C 109.5
H29A C29 H29C 109.5
H29B C29 H29C 109.5
N3 C30 O1 129.43(16)
N3 C30 N4 115.99(14)
O1 C30 N4 114.57(14)
N3 C31 C33 109.00(15)
N3 C31 C32 108.85(16)
C33 C31 C32 110.62(18)
N3 C31 H31 109.5
C33 C31 H31 109.5
C32 C31 H31 109.5
C31 C32 H32A 109.5
C31 C32 H32B 109.5
H32A C32 H32B 109.5
C31 C32 H32C 109.5
H32A C32 H32C 109.5
H32B C32 H32C 109.5
C31 C33 H33A 109.5
C31 C33 H33B 109.5
H33A C33 H33B 109.5
C31 C33 H33C 109.5
H33A C33 H33C 109.5
H33B C33 H33C 109.5
N4 C34 C35 112.71(14)
N4 C34 H34A 109.0
C35 C34 H34A 109.0
N4 C34 H34B 109.0
C35 C34 H34B 109.0
H34A C34 H34B 107.8
C36 C35 C40 119.73(16)
C36 C35 C34 120.43(15)
C40 C35 C34 119.73(15)
C35 C36 C37 120.85(17)
C35 C36 H36 119.6
C37 C36 H36 119.6
C38 C37 C36 119.37(17)
C38 C37 H37 120.3
C36 C37 H37 120.3
C39 C38 C37 120.35(18)
C39 C38 H38 119.8
C37 C38 H38 119.8
C38 C39 C40 121.05(17)
C38 C39 H39 119.5
C40 C39 H39 119.5
C39 C40 C35 118.62(16)
C39 C40 C41 123.28(16)
C35 C40 C41 118.04(16)
C42 C41 C40 120.55(16)
C42 C41 H41 119.7
C40 C41 H41 119.7
C41 C42 N4 123.12(16)
C41 C42 H42 118.4
N4 C42 H42 118.4
N5 C43 C44 123.93(15)
N5 C43 H43 118.0
C44 C43 H43 118.0
C43 C44 C45 121.70(15)
C43 C44 C49 118.34(15)
C45 C44 C49 119.94(16)
C46 C45 C44 120.27(17)
C46 C45 H45 119.9
C44 C45 H45 119.9
C45 C46 C47 120.07(18)
C45 C46 H46 120.0
C47 C46 H46 120.0
C48 C47 C46 121.18(18)
C48 C47 H47 119.4
C46 C47 H47 119.4
C47 C48 C49 120.45(17)
C47 C48 H48 119.8
C49 C48 H48 119.8
C50 C49 C48 124.94(16)
C50 C49 C44 116.98(15)
C48 C49 C44 118.08(16)
C51 C50 C49 120.04(15)
C51 C50 H50 120.0
C49 C50 H50 120.0
C50 C51 N5 123.25(15)
C50 C51 H51 118.4
N5 C51 H51 118.4

loop_
_geom_bond_atom_site_label_1
_geom_bond_atom_site_label_2
_geom_bond_distance
Mg1 O1 1.8787(12)
Mg1 N1 2.0344(14)
Mg1 N2 2.0368(14)
Mg1 N5 2.1129(15)
O1 C30 1.3013(19)
N1 C2 1.332(2)
N1 C18 1.443(2)
N2 C4 1.329(2)
N2 C6 1.443(2)
N3 C30 1.283(2)
N3 C31 1.466(2)
N4 C42 1.383(2)
N4 C30 1.421(2)
N4 C34 1.465(2)
N5 C43 1.322(2)
N5 C51 1.374(2)
C1 C2 1.515(2)
C1 H1A 0.9800
C1 H1B 0.9800
C1 H1C 0.9800
C1 H1D 0.9800
C1 H1E 0.9800
C1 H1F 0.9800
C2 C3 1.405(2)
C3 C4 1.408(2)
C3 H3 0.9500
C4 C5 1.517(2)
C5 H5A 0.9800
C5 H5B 0.9800
C5 H5C 0.9800
C5 H5D 0.9800
C5 H5E 0.9800
C5 H5F 0.9800
C6 C7 1.401(2)
C6 C14 1.414(2)
C7 C11 1.398(2)
C7 C8 1.525(2)
C8 C9 1.526(3)
C8 C10 1.533(3)
C8 H8 1.0000
C9 H9A 0.9800
C9 H9B 0.9800
C9 H9C 0.9800
C10 H10A 0.9800
C10 H10B 0.9800
C10 H10C 0.9800
C11 C12 1.374(3)
C11 H11 0.9500
C12 C13 1.382(3)
C12 H12 0.9500
C13 C14 1.394(3)
C13 H13 0.9500
C14 C15 1.521(3)
C15 C16 1.518(3)
C15 C17 1.534(3)
C15 H15 1.0000
C16 H16A 0.9800
C16 H16B 0.9800
C16 H16C 0.9800
C17 H17A 0.9800
C17 H17B 0.9800
C17 H17C 0.9800
C18 C19 1.410(2)
C18 C26 1.410(2)
C19 C23 1.396(2)
C19 C20 1.517(3)
C20 C21 1.532(3)
C20 C22 1.537(3)
C20 H20 1.0000
C21 H21A 0.9800
C21 H21B 0.9800
C21 H21C 0.9800
C22 H22A 0.9800
C22 H22B 0.9800
C22 H22C 0.9800
C23 C24 1.375(3)
C23 H23 0.9500
C24 C25 1.379(3)
C24 H24 0.9500
C25 C26 1.394(3)
C25 H25 0.9500
C26 C27 1.518(3)
C27 C28 1.512(3)
C27 C29 1.517(3)
C27 H27 1.0000
C28 H28A 0.9800
C28 H28B 0.9800
C28 H28C 0.9800
C29 H29A 0.9800
C29 H29B 0.9800
C29 H29C 0.9800
C31 C33 1.515(3)
C31 C32 1.515(3)
C31 H31 1.0000
C32 H32A 0.9800
C32 H32B 0.9800
C32 H32C 0.9800
C33 H33A 0.9800
C33 H33B 0.9800
C33 H33C 0.9800
C34 C35 1.507(2)
C34 H34A 0.9900
C34 H34B 0.9900
C35 C36 1.386(2)
C35 C40 1.404(2)
C36 C37 1.395(3)
C36 H36 0.9500
C37 C38 1.383(3)
C37 H37 0.9500
C38 C39 1.377(3)
C38 H38 0.9500
C39 C40 1.401(2)
C39 H39 0.9500
C40 C41 1.446(3)
C41 C42 1.343(3)
C41 H41 0.9500
C42 H42 0.9500
C43 C44 1.404(2)
C43 H43 0.9500
C44 C45 1.413(2)
C44 C49 1.421(2)
C45 C46 1.357(3)
C45 H45 0.9500
C46 C47 1.408(3)
C46 H46 0.9500
C47 C48 1.361(3)
C47 H47 0.9500
C48 C49 1.415(3)
C48 H48 0.9500
C49 C50 1.414(2)
C50 C51 1.358(3)
C50 H50 0.9500
C51 H51 0.9500

loop_
_geom_torsion_atom_site_label_1
_geom_torsion_atom_site_label_2
_geom_torsion_atom_site_label_3
_geom_torsion_atom_site_label_4
_geom_torsion
N1 Mg1 O1 C30 108.2(2)
N2 Mg1 O1 C30 -134.4(2)
N5 Mg1 O1 C30 -13.2(3)
O1 Mg1 N1 C2 150.47(12)
N2 Mg1 N1 C2 22.07(13)
N5 Mg1 N1 C2 -90.58(13)
O1 Mg1 N1 C18 -26.74(14)
N2 Mg1 N1 C18 -155.13(12)
N5 Mg1 N1 C18 92.21(12)
O1 Mg1 N2 C4 -152.41(12)
N1 Mg1 N2 C4 -20.05(13)
N5 Mg1 N2 C4 90.47(13)
O1 Mg1 N2 C6 30.93(14)
N1 Mg1 N2 C6 163.30(12)
N5 Mg1 N2 C6 -86.19(12)
O1 Mg1 N5 C43 4.19(14)
N1 Mg1 N5 C43 -127.73(13)
N2 Mg1 N5 C43 130.79(13)
O1 Mg1 N5 C51 175.16(13)
N1 Mg1 N5 C51 43.25(14)
N2 Mg1 N5 C51 -58.24(14)
C18 N1 C2 C3 166.24(16)
Mg1 N1 C2 C3 -11.0(2)
C18 N1 C2 C1 -12.8(2)
Mg1 N1 C2 C1 169.99(13)
N1 C2 C3 C4 -11.5(3)
C1 C2 C3 C4 167.55(18)
C6 N2 C4 C3 -176.48(16)
Mg1 N2 C4 C3 6.9(2)
C6 N2 C4 C5 0.9(2)
Mg1 N2 C4 C5 -175.80(13)
C2 C3 C4 N2 13.9(3)
C2 C3 C4 C5 -163.58(18)
C4 N2 C6 C7 -76.6(2)
Mg1 N2 C6 C7 100.08(15)
C4 N2 C6 C14 107.25(18)
Mg1 N2 C6 C14 -76.02(17)
C14 C6 C7 C11 -2.9(2)
N2 C6 C7 C11 -178.95(15)
C14 C6 C7 C8 175.04(15)
N2 C6 C7 C8 -1.0(2)
C11 C7 C8 C9 67.5(2)
C6 C7 C8 C9 -110.45(19)
C11 C7 C8 C10 -55.7(2)
C6 C7 C8 C10 126.33(18)
C6 C7 C11 C12 1.2(3)
C8 C7 C11 C12 -176.89(17)
C7 C11 C12 C13 1.0(3)
C11 C12 C13 C14 -1.4(3)
C12 C13 C14 C6 -0.3(3)
C12 C13 C14 C15 -179.58(17)
C7 C6 C14 C13 2.5(2)
N2 C6 C14 C13 178.65(15)
C7 C6 C14 C15 -178.23(15)
N2 C6 C14 C15 -2.1(2)
C13 C14 C15 C16 92.9(2)
C6 C14 C15 C16 -86.3(2)
C13 C14 C15 C17 -32.5(2)
C6 C14 C15 C17 148.28(17)
C2 N1 C18 C19 91.06(19)
Mg1 N1 C18 C19 -91.66(16)
C2 N1 C18 C26 -91.81(18)
Mg1 N1 C18 C26 85.47(16)
C26 C18 C19 C23 0.4(2)
N1 C18 C19 C23 177.47(15)
C26 C18 C19 C20 179.88(16)
N1 C18 C19 C20 -3.1(2)
C23 C19 C20 C21 -67.8(2)
C18 C19 C20 C21 112.76(18)
C23 C19 C20 C22 55.4(2)
C18 C19 C20 C22 -124.11(18)
C18 C19 C23 C24 0.3(3)
C20 C19 C23 C24 -179.23(17)
C19 C23 C24 C25 -0.4(3)
C23 C24 C25 C26 -0.2(3)
C24 C25 C26 C18 0.8(3)
C24 C25 C26 C27 179.23(18)
C19 C18 C26 C25 -0.9(2)
N1 C18 C26 C25 -178.08(16)
C19 C18 C26 C27 -179.34(16)
N1 C18 C26 C27 3.5(2)
C25 C26 C27 C28 -74.0(3)
C18 C26 C27 C28 104.4(2)
C25 C26 C27 C29 51.8(3)
C18 C26 C27 C29 -129.8(2)
C31 N3 C30 O1 1.9(3)
C31 N3 C30 N4 -176.73(14)
Mg1 O1 C30 N3 -91.4(3)
Mg1 O1 C30 N4 87.3(3)
C42 N4 C30 N3 -163.07(15)
C34 N4 C30 N3 -3.7(2)
C42 N4 C30 O1 18.1(2)
C34 N4 C30 O1 177.45(14)
C30 N3 C31 C33 -119.41(18)
C30 N3 C31 C32 119.86(19)
C42 N4 C34 C35 -31.5(2)
C30 N4 C34 C35 168.44(14)
N4 C34 C35 C36 -156.67(15)
N4 C34 C35 C40 27.2(2)
C40 C35 C36 C37 0.8(3)
C34 C35 C36 C37 -175.34(16)
C35 C36 C37 C38 0.7(3)
C36 C37 C38 C39 -1.4(3)
C37 C38 C39 C40 0.6(3)
C38 C39 C40 C35 0.9(3)
C38 C39 C40 C41 -176.24(16)
C36 C35 C40 C39 -1.6(2)
C34 C35 C40 C39 174.56(15)
C36 C35 C40 C41 175.69(16)
C34 C35 C40 C41 -8.1(2)
C39 C40 C41 C42 168.84(16)
C35 C40 C41 C42 -8.3(2)
C40 C41 C42 N4 3.8(3)
C30 N4 C42 C41 176.71(16)
C34 N4 C42 C41 17.5(2)
C51 N5 C43 C44 -1.1(3)
Mg1 N5 C43 C44 170.40(13)
N5 C43 C44 C45 -178.30(17)
N5 C43 C44 C49 0.2(3)
C43 C44 C45 C46 178.34(18)
C49 C44 C45 C46 -0.2(3)
C44 C45 C46 C47 0.8(3)
C45 C46 C47 C48 -0.7(3)
C46 C47 C48 C49 -0.1(3)
C47 C48 C49 C50 -179.00(19)
C47 C48 C49 C44 0.8(3)
C43 C44 C49 C50 0.6(2)
C45 C44 C49 C50 179.16(17)
C43 C44 C49 C48 -179.21(17)
C45 C44 C49 C48 -0.7(3)
C48 C49 C50 C51 179.25(18)
C44 C49 C50 C51 -0.6(2)
C49 C50 C51 N5 -0.3(3)
C43 N5 C51 C50 1.1(2)
Mg1 N5 C51 C50 -169.97(13)
